data_2221706
loop_
_publ_author_name
'Lin, Songzhu'
'Jia, Ruokun'
'Zhang, Xiaojun'
'Wang, Zhiwen'
'Yuan, Yanlin'

_publ_section_title
;
 (<i>E</i>)-3-[4-(Dimethylamino)phenyl]-1-(2-pyridyl)prop-2-en-1-one
;
_journal_coeditor_code HG2499
_journal_issue 5
_journal_name_full 'Acta Crystallographica Section E'
_journal_page_first o1161
_journal_paper_doi 10.1107/S1600536809015244
_journal_volume 65
_journal_year 2009
_chemical_formula_iupac 'C16 H16 N2 O'
_chemical_formula_moiety 'C16 H16 N2 O'
_chemical_formula_sum 'C16 H16 N2 O'
_chemical_formula_weight 252.31
_chemical_name_systematic
;
(<i>E</i>)-3-[4-(Dimethylamino)phenyl]-1-(2-pyridyl)prop-2-en-1-one
;
_space_group_IT_number 14
_symmetry_cell_setting monoclinic
_symmetry_space_group_name_Hall '-P 2ybc'
_symmetry_space_group_name_H-M 'P 1 21/c 1'
_atom_sites_solution_hydrogens geom
_atom_sites_solution_primary direct
_atom_sites_solution_secondary difmap
_audit_creation_method SHELXL-97
_cell_angle_alpha 90.00
_cell_angle_beta 125.032(5)
_cell_angle_gamma 90.00
_cell_formula_units_Z 4
_cell_length_a 8.1553(4)
_cell_length_b 17.4543(12)
_cell_length_c 12.1087(5)
_cell_measurement_reflns_used 1586
_cell_measurement_temperature 295(2)
_cell_measurement_theta_max 25.40
_cell_measurement_theta_min 2.04
_cell_volume 1411.35(16)
_computing_cell_refinement 'SAINT (Siemens, 1996)'
_computing_data_collection 'SMART (Siemens, 1996)'
_computing_data_reduction 'SAINT (Sheldrick, 2008)'
_computing_molecular_graphics 'SHELXTL (Sheldrick, 2008)'
_computing_publication_material 'SHELXTL (Sheldrick, 2008)'
_computing_structure_refinement 'SHELXL97 (Sheldrick, 2008)'
_computing_structure_solution 'SHELXS97 (Sheldrick, 2008)'
_diffrn_ambient_temperature 295(2)
_diffrn_measured_fraction_theta_full 0.996
_diffrn_measured_fraction_theta_max 0.996
_diffrn_measurement_device_type 'Bruker SMART CCD area-detector'
_diffrn_measurement_method '\f and \w'
_diffrn_radiation_monochromator graphite
_diffrn_radiation_source 'fine-focus sealed tube'
_diffrn_radiation_type MoK\a
_diffrn_radiation_wavelength 0.71073
_diffrn_reflns_av_R_equivalents 0.0259
_diffrn_reflns_av_sigmaI/netI 0.0274
_diffrn_reflns_limit_h_max 9
_diffrn_reflns_limit_h_min -6
_diffrn_reflns_limit_k_max 20
_diffrn_reflns_limit_k_min -21
_diffrn_reflns_limit_l_max 14
_diffrn_reflns_limit_l_min -14
_diffrn_reflns_number 7572
_diffrn_reflns_theta_full 25.50
_diffrn_reflns_theta_max 25.50
_diffrn_reflns_theta_min 2.33
_diffrn_standards_decay_% 0
_diffrn_standards_interval_count 100
_diffrn_standards_number 3
_exptl_absorpt_coefficient_mu 0.075
_exptl_absorpt_correction_type none
_exptl_crystal_colour red
_exptl_crystal_density_diffrn 1.187
_exptl_crystal_density_method 'not measured'
_exptl_crystal_description block
_exptl_crystal_F_000 536
_exptl_crystal_size_max 0.25
_exptl_crystal_size_mid 0.20
_exptl_crystal_size_min 0.18
_refine_diff_density_max 0.134
_refine_diff_density_min -0.099
_refine_ls_extinction_coef 0.025(3)
_refine_ls_extinction_expression Fc^*^=kFc[1+0.001xFc^2^\l^3^/sin(2\q)]^-1/4^
_refine_ls_extinction_method 'SHELXL97 (Sheldrick, 2008)'
_refine_ls_goodness_of_fit_ref 1.021
_refine_ls_hydrogen_treatment constr
_refine_ls_matrix_type full
_refine_ls_number_parameters 175
_refine_ls_number_reflns 2619
_refine_ls_number_restraints 0
_refine_ls_restrained_S_all 1.021
_refine_ls_R_factor_all 0.0767
_refine_ls_R_factor_gt 0.0440
_refine_ls_shift/su_max 0.000
_refine_ls_shift/su_mean 0.000
_refine_ls_structure_factor_coef Fsqd
_refine_ls_weighting_details 'calc w=1/[\s^2^(Fo^2^)+(0.054P)^2^+0.1706P] where P=(Fo^2^+2Fc^2^)/3'
_refine_ls_weighting_scheme calc
_refine_ls_wR_factor_gt 0.1076
_refine_ls_wR_factor_ref 0.1295
_reflns_number_gt 1608
_reflns_number_total 2619
_reflns_threshold_expression I>2\s(I)
_cod_data_source_file hg2499.cif
_cod_data_source_block I
_cod_depositor_comments
;
The following automatic conversions were performed:
'_symmetry_cell_setting' value 'Monoclinic' changed to 'monoclinic'
according to '/home/saulius/struct/CIF-dictionaries/cif_core.dic'
dictionary named 'cif_core.dic' version 2.4.1 from 2010-06-29.

Automatic conversion script
Id: cif_fix_enum 1527 2010-12-29 10:47:43Z saulius 

The following automatic conversions were performed:

'_symmetry_cell_setting' value 'Monoclinic' changed to 'monoclinic'
according to /home/saulius/struct/CIF-dictionaries/cif_core.dic
dictionary named 'cif_core.dic' version 2.4.1 from 2010-06-29.

Automatic conversion script
Id: cif_fix_values 1715 2011-07-08 13:25:40Z adriana 
;
_cod_original_sg_symbol_Hall '-p 2y bc'
_cod_original_sg_symbol_H-M 'P 21/c'
_cod_database_code 2221706
_cod_database_fobs_code 2221706

loop_
_symmetry_equiv_pos_as_xyz
'x, y, z'
'-x, y+1/2, -z+1/2'
'-x, -y, -z'
'x, -y-1/2, z-1/2'

loop_
_atom_site_type_symbol
_atom_site_label
_atom_site_fract_x
_atom_site_fract_y
_atom_site_fract_z
_atom_site_U_iso_or_equiv
_atom_site_adp_type
_atom_site_calc_flag
_atom_site_refinement_flags
_atom_site_occupancy
_atom_site_disorder_assembly
_atom_site_disorder_group
O O1 0.3917(2) 0.59831(8) -0.12014(13) 0.0974(5) Uani d . 1 . .
N N1 0.1005(2) 0.75477(9) -0.13939(15) 0.0741(4) Uani d . 1 . .
N N2 0.7635(3) 0.56873(11) 0.70210(17) 0.0942(6) Uani d . 1 . .
C C1 -0.0344(3) 0.80574(12) -0.2313(2) 0.0888(6) Uani d . 1 . .
H H1A -0.0832 0.8425 -0.2015 0.107 Uiso calc R 1 . .
C C2 -0.1059(3) 0.80743(13) -0.3672(2) 0.0873(6) Uani d . 1 . .
H H2A -0.1993 0.8438 -0.4256 0.105 Uiso calc R 1 . .
C C3 -0.0344(3) 0.75393(13) -0.41174(19) 0.0831(6) Uani d . 1 . .
H H3A -0.0778 0.7532 -0.5015 0.100 Uiso calc R 1 . .
C C4 0.1047(3) 0.70057(11) -0.32047(18) 0.0717(5) Uani d . 1 . .
H H4A 0.1552 0.6637 -0.3489 0.086 Uiso calc R 1 . .
C C5 0.1685(2) 0.70242(9) -0.18518(17) 0.0606(4) Uani d . 1 . .
C C6 0.3188(3) 0.64457(10) -0.08317(17) 0.0665(5) Uani d . 1 . .
C C7 0.3733(3) 0.64595(10) 0.05562(17) 0.0662(5) Uani d . 1 . .
H H7A 0.3199 0.6844 0.0793 0.079 Uiso calc R 1 . .
C C8 0.4975(3) 0.59389(9) 0.15074(17) 0.0644(5) Uani d . 1 . .
H H8A 0.5468 0.5563 0.1227 0.077 Uiso calc R 1 . .
C C9 0.5646(2) 0.58887(9) 0.29150(16) 0.0598(4) Uani d . 1 . .
C C10 0.4985(3) 0.63890(10) 0.34847(18) 0.0723(5) Uani d . 1 . .
H H10A 0.4098 0.6779 0.2955 0.087 Uiso calc R 1 . .
C C11 0.5612(3) 0.63226(11) 0.48151(19) 0.0784(6) Uani d . 1 . .
H H11A 0.5121 0.6666 0.5146 0.094 Uiso calc R 1 . .
C C12 0.6978(3) 0.57483(11) 0.56871(18) 0.0704(5) Uani d . 1 . .
C C13 0.7654(3) 0.52452(11) 0.51256(18) 0.0728(5) Uani d . 1 . .
H H13A 0.8554 0.4859 0.5656 0.087 Uiso calc R 1 . .
C C14 0.6996(3) 0.53165(10) 0.37868(18) 0.0680(5) Uani d . 1 . .
H H14A 0.7470 0.4970 0.3449 0.082 Uiso calc R 1 . .
C C15 0.9044(4) 0.50919(15) 0.7917(2) 0.1197(9) Uani d . 1 . .
H H15A 1.0236 0.5121 0.7937 0.180 Uiso calc R 1 . .
H H15B 0.8437 0.4597 0.7591 0.180 Uiso calc R 1 . .
H H15C 0.9381 0.5167 0.8811 0.180 Uiso calc R 1 . .
C C16 0.6813(4) 0.61785(15) 0.7560(2) 0.1247(10) Uani d . 1 . .
H H16A 0.5384 0.6120 0.7031 0.187 Uiso calc R 1 . .
H H16B 0.7140 0.6703 0.7528 0.187 Uiso calc R 1 . .
H H16C 0.7371 0.6037 0.8478 0.187 Uiso calc R 1 . .

loop_
_atom_site_aniso_label
_atom_site_aniso_U_11
_atom_site_aniso_U_22
_atom_site_aniso_U_33
_atom_site_aniso_U_12
_atom_site_aniso_U_13
_atom_site_aniso_U_23
O1 0.1348(12) 0.0967(10) 0.0907(10) 0.0326(9) 0.0822(10) 0.0081(8)
N1 0.0852(11) 0.0825(10) 0.0739(10) 0.0124(9) 0.0569(9) 0.0096(8)
N2 0.1095(14) 0.1125(14) 0.0666(11) -0.0230(11) 0.0540(10) -0.0111(10)
C1 0.1010(15) 0.0973(15) 0.0916(14) 0.0264(13) 0.0690(13) 0.0204(12)
C2 0.0818(14) 0.1094(16) 0.0779(13) 0.0158(12) 0.0500(12) 0.0254(12)
C3 0.0809(13) 0.1099(16) 0.0624(11) -0.0060(12) 0.0433(11) 0.0071(11)
C4 0.0804(13) 0.0803(12) 0.0680(12) -0.0099(10) 0.0506(10) -0.0070(10)
C5 0.0655(10) 0.0652(10) 0.0655(10) -0.0091(9) 0.0459(9) -0.0026(8)
C6 0.0782(12) 0.0663(10) 0.0724(11) -0.0016(9) 0.0534(10) -0.0032(9)
C7 0.0756(11) 0.0681(11) 0.0684(11) 0.0040(9) 0.0491(10) -0.0014(9)
C8 0.0711(11) 0.0635(10) 0.0718(11) -0.0008(9) 0.0488(10) -0.0052(9)
C9 0.0618(10) 0.0621(10) 0.0624(10) -0.0032(8) 0.0398(9) -0.0043(8)
C10 0.0753(12) 0.0755(12) 0.0694(12) 0.0078(9) 0.0434(10) -0.0048(9)
C11 0.0841(13) 0.0875(13) 0.0743(13) -0.0014(11) 0.0517(11) -0.0168(11)
C12 0.0712(12) 0.0834(13) 0.0610(11) -0.0225(10) 0.0404(10) -0.0124(9)
C13 0.0752(12) 0.0774(12) 0.0690(12) 0.0005(10) 0.0431(10) 0.0051(9)
C14 0.0734(12) 0.0678(11) 0.0743(12) 0.0026(9) 0.0492(10) -0.0012(9)
C15 0.122(2) 0.150(2) 0.0671(14) -0.0307(18) 0.0424(14) 0.0099(15)
C16 0.170(2) 0.141(2) 0.0992(17) -0.0506(19) 0.0988(18) -0.0452(16)

loop_
_atom_type_symbol
_atom_type_description
_atom_type_scat_dispersion_real
_atom_type_scat_dispersion_imag
_atom_type_scat_source
C C 0.0033 0.0016 'International Tables Vol C Tables 4.2.6.8 and 6.1.1.4'
H H 0.0000 0.0000 'International Tables Vol C Tables 4.2.6.8 and 6.1.1.4'
N N 0.0061 0.0033 'International Tables Vol C Tables 4.2.6.8 and 6.1.1.4'
O O 0.0106 0.0060 'International Tables Vol C Tables 4.2.6.8 and 6.1.1.4'

loop_
_geom_angle_atom_site_label_1
_geom_angle_atom_site_label_2
_geom_angle_atom_site_label_3
_geom_angle_site_symmetry_1
_geom_angle_site_symmetry_3
_geom_angle
_geom_angle_publ_flag
C5 N1 C1 . . 116.17(16) ?
C12 N2 C16 . . 120.7(2) ?
C12 N2 C15 . . 122.19(19) ?
C16 N2 C15 . . 116.96(19) ?
N1 C1 C2 . . 125.10(19) ?
N1 C1 H1A . . 117.4 ?
C2 C1 H1A . . 117.4 ?
C3 C2 C1 . . 117.86(19) ?
C3 C2 H2A . . 121.1 ?
C1 C2 H2A . . 121.1 ?
C2 C3 C4 . . 118.83(18) ?
C2 C3 H3A . . 120.6 ?
C4 C3 H3A . . 120.6 ?
C3 C4 C5 . . 119.88(17) ?
C3 C4 H4A . . 120.1 ?
C5 C4 H4A . . 120.1 ?
N1 C5 C4 . . 122.16(17) ?
N1 C5 C6 . . 116.63(15) ?
C4 C5 C6 . . 121.22(15) ?
O1 C6 C7 . . 122.33(17) ?
O1 C6 C5 . . 118.26(15) ?
C7 C6 C5 . . 119.41(15) ?
C8 C7 C6 . . 123.19(16) ?
C8 C7 H7A . . 118.4 ?
C6 C7 H7A . . 118.4 ?
C7 C8 C9 . . 128.81(16) ?
C7 C8 H8A . . 115.6 ?
C9 C8 H8A . . 115.6 ?
C10 C9 C14 . . 115.41(15) ?
C10 C9 C8 . . 123.02(16) ?
C14 C9 C8 . . 121.56(15) ?
C11 C10 C9 . . 122.09(17) ?
C11 C10 H10A . . 119.0 ?
C9 C10 H10A . . 119.0 ?
C10 C11 C12 . . 122.16(17) ?
C10 C11 H11A . . 118.9 ?
C12 C11 H11A . . 118.9 ?
N2 C12 C13 . . 121.42(19) ?
N2 C12 C11 . . 122.41(18) ?
C13 C12 C11 . . 116.17(16) ?
C14 C13 C12 . . 120.88(18) ?
C14 C13 H13A . . 119.6 ?
C12 C13 H13A . . 119.6 ?
C13 C14 C9 . . 123.30(16) ?
C13 C14 H14A . . 118.4 ?
C9 C14 H14A . . 118.4 ?
N2 C15 H15A . . 109.5 ?
N2 C15 H15B . . 109.5 ?
H15A C15 H15B . . 109.5 ?
N2 C15 H15C . . 109.5 ?
H15A C15 H15C . . 109.5 ?
H15B C15 H15C . . 109.5 ?
N2 C16 H16A . . 109.5 ?
N2 C16 H16B . . 109.5 ?
H16A C16 H16B . . 109.5 ?
N2 C16 H16C . . 109.5 ?
H16A C16 H16C . . 109.5 ?
H16B C16 H16C . . 109.5 ?

loop_
_geom_bond_atom_site_label_1
_geom_bond_atom_site_label_2
_geom_bond_site_symmetry_2
_geom_bond_distance
_geom_bond_publ_flag
O1 C6 . 1.2293(19) ?
N1 C5 . 1.343(2) ?
N1 C1 . 1.355(2) ?
N2 C12 . 1.383(2) ?
N2 C16 . 1.454(3) ?
N2 C15 . 1.465(3) ?
C1 C2 . 1.396(3) ?
C1 H1A . 0.9300 ?
C2 C3 . 1.365(3) ?
C2 H2A . 0.9300 ?
C3 C4 . 1.391(3) ?
C3 H3A . 0.9300 ?
C4 C5 . 1.406(2) ?
C4 H4A . 0.9300 ?
C5 C6 . 1.520(2) ?
C6 C7 . 1.472(2) ?
C7 C8 . 1.356(2) ?
C7 H7A . 0.9300 ?
C8 C9 . 1.463(2) ?
C8 H8A . 0.9300 ?
C9 C10 . 1.398(2) ?
C9 C14 . 1.411(2) ?
C10 C11 . 1.387(2) ?
C10 H10A . 0.9300 ?
C11 C12 . 1.418(3) ?
C11 H11A . 0.9300 ?
C12 C13 . 1.403(2) ?
C13 C14 . 1.390(2) ?
C13 H13A . 0.9300 ?
C14 H14A . 0.9300 ?
C15 H15A . 0.9600 ?
C15 H15B . 0.9600 ?
C15 H15C . 0.9600 ?
C16 H16A . 0.9600 ?
C16 H16B . 0.9600 ?
C16 H16C . 0.9600 ?

loop_
_geom_hbond_atom_site_label_D
_geom_hbond_atom_site_label_H
_geom_hbond_atom_site_label_A
_geom_hbond_site_symmetry_D
_geom_hbond_site_symmetry_H
_geom_hbond_site_symmetry_A
_geom_hbond_distance_DH
_geom_hbond_distance_HA
_geom_hbond_distance_DA
_geom_hbond_angle_DHA
_geom_hbond_publ_flag
C7 H7A N1 . . ? 0.9300 2.5100 2.846(2) 101.95 yes
C8 H8A O1 . . ? 0.9300 2.5500 2.873(2) 100.77 yes
C10 H10A Cg1 . . 4_554 0.9300 2.904 3.662 139.48 yes
C15 H15B Cg2 . . 3_655 0.9600 3.202 3.870 128.22 yes
C16 H16B Cg1 . . 1_454 0.9600 3.173 3.908 134.62 yes

loop_
_cod_related_entry_id
_cod_related_entry_database
_cod_related_entry_code
1 ChemSpider 4864801
